data_4306331
loop_
_publ_author_name
'Chandan Mukherjee'
'Thomas Weyherm\"uller'
'Eberhard Bothe'
'Phalguni Chaudhuri'

_publ_section_title
;
Targeted Oxidase Reactivity with a New Redox-Active Ligand Incorporating
N2O2 Donor Atoms. Complexes of Cu(II), Ni(II), Pd(II), Fe(III), and V(V)
;
_journal_name_full 'Inorganic Chemistry'
_journal_page_first 11620
_journal_page_last 11632
_journal_paper_doi 10.1021/ic8011734
_journal_volume 47
_journal_year 2008
_chemical_formula_sum 'C40 H48 N2 O2 Pd'
_chemical_formula_weight 695.20
_chemical_name_systematic
; 
 ? 
;
_space_group_IT_number 14
_symmetry_cell_setting monoclinic
_symmetry_space_group_name_Hall '-P 2yn'
_symmetry_space_group_name_H-M 'P 1 21/n 1'
_atom_sites_solution_hydrogens geom
_atom_sites_solution_primary direct
_atom_sites_solution_secondary difmap
_audit_creation_method SHELXL-97
_cell_angle_alpha 90.00
_cell_angle_beta 100.88(1)
_cell_angle_gamma 90.00
_cell_formula_units_Z 4
_cell_length_a 9.5172(6)
_cell_length_b 18.5949(12)
_cell_length_c 20.290(2)
_cell_measurement_temperature 100(2)
_cell_volume 3526.2(5)
_computing_cell_refinement 'Nonius Collect Software'
_computing_data_collection 'Nonius Collect Software'
_computing_data_reduction 'Nonius Collect Software'
_computing_structure_refinement 'SHELXL-97 (Sheldrick, 1997)'
_computing_structure_solution 'SHELXS-97 (Sheldrick, 1990)'
_diffrn_ambient_temperature 100(2)
_diffrn_measured_fraction_theta_full 0.991
_diffrn_measured_fraction_theta_max 0.991
_diffrn_measurement_device_type 'Nonius Kappa-CCD'
_diffrn_measurement_method '782 images at 0.7 deg. in \w, 63 sec./frame'
_diffrn_radiation_monochromator graphite
_diffrn_radiation_source 'rotating anode'
_diffrn_radiation_type MoK\a
_diffrn_radiation_wavelength 0.71073
_diffrn_reflns_av_R_equivalents 0.0889
_diffrn_reflns_av_sigmaI/netI 0.0775
_diffrn_reflns_limit_h_max 10
_diffrn_reflns_limit_h_min -10
_diffrn_reflns_limit_k_max 20
_diffrn_reflns_limit_k_min -20
_diffrn_reflns_limit_l_max 21
_diffrn_reflns_limit_l_min -22
_diffrn_reflns_number 20043
_diffrn_reflns_theta_full 23.35
_diffrn_reflns_theta_max 23.35
_diffrn_reflns_theta_min 3.00
_exptl_absorpt_coefficient_mu 0.562
_exptl_absorpt_correction_T_max 0.9914
_exptl_absorpt_correction_T_min 0.9468
_exptl_absorpt_correction_type gaussian
_exptl_crystal_colour black
_exptl_crystal_density_diffrn 1.310
_exptl_crystal_density_method 'not measured'
_exptl_crystal_description 'opaque needle'
_exptl_crystal_F_000 1456
_exptl_crystal_size_max 0.14
_exptl_crystal_size_mid 0.02
_exptl_crystal_size_min 0.02
_refine_diff_density_max 0.448
_refine_diff_density_min -0.412
_refine_diff_density_rms 0.077
_refine_ls_extinction_method none
_refine_ls_goodness_of_fit_ref 1.018
_refine_ls_hydrogen_treatment constr
_refine_ls_matrix_type full
_refine_ls_number_parameters 419
_refine_ls_number_reflns 5081
_refine_ls_number_restraints 31
_refine_ls_restrained_S_all 1.017
_refine_ls_R_factor_all 0.0813
_refine_ls_R_factor_gt 0.0461
_refine_ls_shift/su_max 0.001
_refine_ls_shift/su_mean 0.000
_refine_ls_structure_factor_coef Fsqd
_refine_ls_weighting_details 'w=1/[\s^2^(Fo^2^)+(0.0232P)^2^+5.0033P] where P=(Fo^2^+2Fc^2^)/3'
_refine_ls_weighting_scheme calc
_refine_ls_wR_factor_gt 0.0829
_refine_ls_wR_factor_ref 0.0943
_reflns_number_gt 3652
_reflns_number_total 5081
_reflns_threshold_expression >2sigma(I)
_cod_data_source_file ic8011734_si_001_4.cif
_cod_data_source_block 3
_cod_depositor_comments
;
The following automatic conversions were performed:
'_symmetry_cell_setting' value 'Monoclinic' changed to 'monoclinic'
according to '/home/saulius/struct/CIF-dictionaries/cif_core.dic'
dictionary named 'cif_core.dic' version 2.4.1 from
2010-06-29.

'_exptl_absorpt_correction_type' value 'Gaussian' changed to
'gaussian' according to
'/home/saulius/struct/CIF-dictionaries/cif_core.dic' dictionary named
'cif_core.dic' version 2.4.1 from 2010-06-29.

Automatic conversion script
Id: cif_fix_enum 1527 2010-12-29 10:47:43Z saulius 

The following automatic conversions were performed:

'_refine_ls_weighting_scheme' value 'calc
w=1/[\s^2^(Fo^2^)+(0.0232P)^2^+5.0033P] where P=(Fo^2^+2Fc^2^)/3' was
changed to 'calc'. New tag '_refine_ls_weighting_details' was
created. The value of the new tag was set to
'w=1/[\s^2^(Fo^2^)+(0.0232P)^2^+5.0033P] where P=(Fo^2^+2Fc^2^)/3'.

Automatic conversion script
Id: cif_fix_values 3143 2015-03-26 13:38:13Z robertas 
;
_cod_database_code 4306331

loop_
_symmetry_equiv_pos_as_xyz
'x, y, z'
'-x+1/2, y+1/2, -z+1/2'
'-x, -y, -z'
'x-1/2, -y-1/2, z-1/2'

loop_
_atom_site_label
_atom_site_type_symbol
_atom_site_fract_x
_atom_site_fract_y
_atom_site_fract_z
_atom_site_U_iso_or_equiv
_atom_site_adp_type
_atom_site_occupancy
_atom_site_calc_flag
_atom_site_refinement_flags
_atom_site_disorder_assembly
_atom_site_disorder_group
Pd1 Pd 0.84056(4) 0.37049(2) 0.099856(19) 0.02636(13) Uani 1 d . . .
O1 O 0.9623(3) 0.30743(17) 0.05441(16) 0.0313(8) Uani 1 d . . .
C2 C 0.8874(5) 0.2574(3) 0.0181(2) 0.0264(11) Uani 1 d . . .
C3 C 0.9499(5) 0.1969(3) -0.0091(2) 0.0307(12) Uani 1 d . . .
C4 C 0.8576(5) 0.1522(3) -0.0512(2) 0.0327(13) Uani 1 d . . .
H4 H 0.8979 0.1126 -0.0706 0.039 Uiso 1 calc R . .
C5 C 0.7077(5) 0.1611(3) -0.0674(2) 0.0312(12) Uani 1 d D . .
C6 C 0.6487(5) 0.2180(3) -0.0388(2) 0.0281(12) Uani 1 d . . .
H6 H 0.5481 0.2251 -0.0484 0.034 Uiso 1 calc R . .
C7 C 0.7360(5) 0.2653(2) 0.0044(2) 0.0252(11) Uani 1 d . . .
N8 N 0.6876(4) 0.3204(2) 0.03969(19) 0.0265(9) Uani 1 d . . .
C9 C 0.5581(4) 0.3569(2) 0.0159(2) 0.0255(11) Uani 1 d . . .
C10 C 0.5158(5) 0.3692(3) -0.0531(2) 0.0344(12) Uani 1 d . . .
H10 H 0.5713 0.3499 -0.0832 0.041 Uiso 1 calc R . .
C11 C 0.3954(5) 0.4086(3) -0.0779(3) 0.0445(14) Uani 1 d . . .
H11 H 0.3679 0.4158 -0.1250 0.053 Uiso 1 calc R . .
C12 C 0.3143(5) 0.4378(3) -0.0350(3) 0.0445(15) Uani 1 d . . .
H12 H 0.2333 0.4667 -0.0520 0.053 Uiso 1 calc R . .
C13 C 0.3521(5) 0.4246(3) 0.0319(3) 0.0359(13) Uani 1 d . . .
H13 H 0.2937 0.4435 0.0610 0.043 Uiso 1 calc R . .
C14 C 0.4736(4) 0.3842(2) 0.0601(2) 0.0278(12) Uani 1 d . . .
C15 C 0.4941(4) 0.3681(3) 0.1328(2) 0.0257(10) Uani 1 d . . .
C16 C 0.3789(5) 0.3365(3) 0.1555(3) 0.0375(13) Uani 1 d . . .
H16 H 0.2948 0.3249 0.1240 0.045 Uiso 1 calc R . .
C17 C 0.3844(6) 0.3217(3) 0.2219(3) 0.0435(14) Uani 1 d . . .
H17 H 0.3041 0.3004 0.2357 0.052 Uiso 1 calc R . .
C18 C 0.5041(6) 0.3374(3) 0.2687(3) 0.0441(14) Uani 1 d . . .
H18 H 0.5083 0.3260 0.3147 0.053 Uiso 1 calc R . .
C19 C 0.6184(5) 0.3700(3) 0.2478(2) 0.0374(12) Uani 1 d . . .
H19 H 0.7012 0.3816 0.2802 0.045 Uiso 1 calc R . .
C20 C 0.6157(5) 0.3864(2) 0.1803(2) 0.0271(11) Uani 1 d . . .
N21 N 0.7355(4) 0.4190(2) 0.16105(18) 0.0252(9) Uani 1 d . . .
C22 C 0.8077(5) 0.4750(2) 0.1959(2) 0.0249(11) Uani 1 d . . .
C23 C 0.7567(5) 0.5195(3) 0.2416(2) 0.0287(12) Uani 1 d . . .
H23 H 0.6694 0.5083 0.2555 0.034 Uiso 1 calc R . .
C24 C 0.8322(5) 0.5791(3) 0.2663(2) 0.0292(12) Uani 1 d . . .
C25 C 0.9591(5) 0.5957(3) 0.2421(3) 0.0348(13) Uani 1 d . . .
H25 H 1.0076 0.6389 0.2574 0.042 Uiso 1 calc R . .
C26 C 1.0167(5) 0.5538(2) 0.1985(2) 0.0277(12) Uani 1 d . . .
C27 C 0.9439(4) 0.4878(3) 0.1780(2) 0.0253(11) Uani 1 d . . .
O28 O 0.9938(3) 0.43854(17) 0.14269(16) 0.0298(8) Uani 1 d . . .
C29 C 1.1103(5) 0.1822(3) 0.0096(3) 0.0398(14) Uani 1 d . . .
C30 C 1.1928(5) 0.2431(3) -0.0164(3) 0.0554(17) Uani 1 d . . .
H30A H 1.2957 0.2335 -0.0044 0.083 Uiso 1 calc R . .
H30B H 1.1710 0.2887 0.0038 0.083 Uiso 1 calc R . .
H30C H 1.1645 0.2463 -0.0653 0.083 Uiso 1 calc R . .
C31 C 1.1552(5) 0.1765(3) 0.0863(3) 0.0528(16) Uani 1 d . . .
H31A H 1.2581 0.1671 0.0981 0.079 Uiso 1 calc R . .
H31B H 1.1027 0.1371 0.1027 0.079 Uiso 1 calc R . .
H31C H 1.1332 0.2218 0.1070 0.079 Uiso 1 calc R . .
C32 C 1.1509(5) 0.1107(3) -0.0209(3) 0.0635(19) Uani 1 d . . .
H32A H 1.2543 0.1030 -0.0079 0.095 Uiso 1 calc R . .
H32B H 1.1241 0.1129 -0.0699 0.095 Uiso 1 calc R . .
H32C H 1.1000 0.0710 -0.0041 0.095 Uiso 1 calc R . .
C33 C 0.6135(7) 0.1101(3) -0.1160(3) 0.0447(16) Uani 0.785(7) d PD A 1
C34 C 0.6959(8) 0.0497(5) -0.1418(5) 0.087(4) Uani 0.785(7) d PD A 1
H34A H 0.7706 0.0701 -0.1634 0.130 Uiso 0.785(7) calc PR A 1
H34B H 0.6303 0.0209 -0.1744 0.130 Uiso 0.785(7) calc PR A 1
H34C H 0.7399 0.0191 -0.1042 0.130 Uiso 0.785(7) calc PR A 1
C35 C 0.5387(11) 0.1529(5) -0.1769(4) 0.108(4) Uani 0.785(7) d PD A 1
H35A H 0.6107 0.1746 -0.1994 0.162 Uiso 0.785(7) calc PR A 1
H35B H 0.4802 0.1908 -0.1621 0.162 Uiso 0.785(7) calc PR A 1
H35C H 0.4774 0.1207 -0.2081 0.162 Uiso 0.785(7) calc PR A 1
C36 C 0.4988(11) 0.0773(6) -0.0828(6) 0.155(8) Uani 0.785(7) d PD A 1
H36A H 0.4444 0.1157 -0.0660 0.232 Uiso 0.785(7) calc PR A 1
H36B H 0.5436 0.0467 -0.0453 0.232 Uiso 0.785(7) calc PR A 1
H36C H 0.4341 0.0482 -0.1157 0.232 Uiso 0.785(7) calc PR A 1
C33X C 0.617(2) 0.1037(11) -0.1087(12) 0.0447(16) Uani 0.215(7) d PD A 2
C34X C 0.651(3) 0.1086(17) -0.1784(14) 0.087(4) Uani 0.215(7) d PD A 2
H34D H 0.6347 0.1579 -0.1952 0.130 Uiso 0.215(7) calc PR A 2
H34E H 0.5896 0.0755 -0.2084 0.130 Uiso 0.215(7) calc PR A 2
H34F H 0.7517 0.0957 -0.1767 0.130 Uiso 0.215(7) calc PR A 2
C35X C 0.644(4) 0.0280(15) -0.0829(17) 0.108(4) Uani 0.215(7) d PD A 2
H35D H 0.7454 0.0161 -0.0800 0.162 Uiso 0.215(7) calc PR A 2
H35E H 0.5851 -0.0056 -0.1136 0.162 Uiso 0.215(7) calc PR A 2
H35F H 0.6195 0.0242 -0.0382 0.162 Uiso 0.215(7) calc PR A 2
C36X C 0.461(3) 0.122(2) -0.113(2) 0.155(8) Uani 0.215(7) d PD A 2
H36D H 0.4427 0.1709 -0.1299 0.232 Uiso 0.215(7) calc PR A 2
H36E H 0.4376 0.1189 -0.0676 0.232 Uiso 0.215(7) calc PR A 2
H36F H 0.4016 0.0879 -0.1425 0.232 Uiso 0.215(7) calc PR A 2
C37 C 0.7798(5) 0.6307(3) 0.3161(3) 0.0438(14) Uani 1 d . . .
C38 C 0.9038(7) 0.6628(4) 0.3647(4) 0.106(3) Uani 1 d . . .
H38A H 0.9595 0.6242 0.3902 0.158 Uiso 1 calc R . .
H38B H 0.8672 0.6952 0.3957 0.158 Uiso 1 calc R . .
H38C H 0.9651 0.6899 0.3398 0.158 Uiso 1 calc R . .
C39 C 0.6846(8) 0.5911(4) 0.3568(4) 0.099(3) Uani 1 d . . .
H39A H 0.7389 0.5520 0.3821 0.148 Uiso 1 calc R . .
H39B H 0.6014 0.5711 0.3264 0.148 Uiso 1 calc R . .
H39C H 0.6522 0.6247 0.3880 0.148 Uiso 1 calc R . .
C40 C 0.6953(10) 0.6908(4) 0.2771(4) 0.125(4) Uani 1 d . . .
H40A H 0.6145 0.6705 0.2454 0.188 Uiso 1 calc R . .
H40B H 0.7572 0.7177 0.2524 0.188 Uiso 1 calc R . .
H40C H 0.6593 0.7231 0.3082 0.188 Uiso 1 calc R . .
C41 C 1.1486(5) 0.5757(3) 0.1702(3) 0.0346(13) Uani 1 d . . .
C42 C 1.1107(6) 0.5757(3) 0.0934(3) 0.0483(15) Uani 1 d . . .
H42A H 1.1949 0.5896 0.0750 0.072 Uiso 1 calc R . .
H42B H 1.0331 0.6100 0.0784 0.072 Uiso 1 calc R . .
H42C H 1.0799 0.5274 0.0775 0.072 Uiso 1 calc R . .
C43 C 1.2734(5) 0.5231(3) 0.1943(3) 0.0476(15) Uani 1 d . . .
H43A H 1.3570 0.5377 0.1758 0.071 Uiso 1 calc R . .
H43B H 1.2447 0.4743 0.1789 0.071 Uiso 1 calc R . .
H43C H 1.2977 0.5237 0.2434 0.071 Uiso 1 calc R . .
C44 C 1.1987(6) 0.6526(3) 0.1921(3) 0.0617(19) Uani 1 d . . .
H44A H 1.2831 0.6648 0.1733 0.093 Uiso 1 calc R . .
H44B H 1.2230 0.6548 0.2412 0.093 Uiso 1 calc R . .
H44C H 1.1217 0.6868 0.1759 0.093 Uiso 1 calc R . .

loop_
_atom_site_aniso_label
_atom_site_aniso_U_11
_atom_site_aniso_U_22
_atom_site_aniso_U_33
_atom_site_aniso_U_23
_atom_site_aniso_U_13
_atom_site_aniso_U_12
Pd1 0.02856(19) 0.0224(2) 0.0284(2) -0.0054(2) 0.00600(14) -0.0012(2)
O1 0.0271(17) 0.030(2) 0.039(2) -0.0108(17) 0.0115(15) -0.0005(15)
C2 0.027(3) 0.027(3) 0.026(3) -0.001(2) 0.008(2) -0.005(2)
C3 0.032(3) 0.027(3) 0.034(3) -0.002(2) 0.010(2) -0.002(2)
C4 0.037(3) 0.029(3) 0.035(3) -0.009(2) 0.014(2) -0.001(2)
C5 0.033(3) 0.032(3) 0.030(3) -0.006(2) 0.008(2) -0.008(2)
C6 0.026(2) 0.030(3) 0.029(3) -0.007(2) 0.005(2) 0.000(2)
C7 0.033(3) 0.020(3) 0.023(3) -0.002(2) 0.007(2) -0.004(2)
N8 0.028(2) 0.024(2) 0.028(2) 0.0005(19) 0.0056(18) -0.0010(18)
C9 0.027(2) 0.016(3) 0.033(3) 0.001(2) 0.003(2) 0.000(2)
C10 0.039(3) 0.036(3) 0.028(3) 0.002(3) 0.007(2) 0.000(3)
C11 0.050(3) 0.049(4) 0.031(3) 0.007(3) -0.003(3) 0.004(3)
C12 0.038(3) 0.043(4) 0.050(4) 0.006(3) 0.000(3) 0.010(3)
C13 0.034(3) 0.030(3) 0.041(4) -0.005(3) 0.001(3) 0.003(2)
C14 0.028(2) 0.025(3) 0.032(3) -0.005(2) 0.007(2) -0.004(2)
C15 0.028(2) 0.018(2) 0.032(3) -0.004(2) 0.009(2) 0.002(2)
C16 0.039(3) 0.031(3) 0.045(4) -0.008(3) 0.016(3) -0.004(2)
C17 0.050(3) 0.036(3) 0.051(4) -0.002(3) 0.027(3) -0.013(3)
C18 0.061(4) 0.042(3) 0.036(3) 0.000(3) 0.024(3) -0.004(3)
C19 0.049(3) 0.033(3) 0.031(3) -0.004(3) 0.009(2) -0.002(3)
C20 0.035(3) 0.022(3) 0.026(3) -0.003(2) 0.011(2) 0.005(2)
N21 0.028(2) 0.023(2) 0.025(2) -0.0021(19) 0.0079(18) -0.0008(18)
C22 0.031(3) 0.021(3) 0.021(3) 0.000(2) -0.001(2) 0.005(2)
C23 0.028(3) 0.028(3) 0.031(3) 0.001(2) 0.008(2) 0.000(2)
C24 0.033(3) 0.026(3) 0.029(3) -0.001(2) 0.007(2) 0.002(2)
C25 0.035(3) 0.024(3) 0.045(3) -0.011(3) 0.007(3) -0.006(2)
C26 0.030(3) 0.023(3) 0.030(3) -0.005(2) 0.003(2) -0.004(2)
C27 0.029(3) 0.026(3) 0.021(3) 0.001(2) 0.004(2) 0.006(2)
O28 0.0285(17) 0.026(2) 0.036(2) -0.0100(17) 0.0097(15) -0.0026(15)
C29 0.027(3) 0.035(3) 0.060(4) -0.010(3) 0.014(3) 0.002(2)
C30 0.036(3) 0.058(4) 0.077(5) -0.013(4) 0.024(3) -0.010(3)
C31 0.038(3) 0.052(4) 0.062(4) -0.004(3) -0.005(3) 0.001(3)
C32 0.039(3) 0.052(4) 0.101(6) -0.026(4) 0.016(3) 0.008(3)
C33 0.037(3) 0.044(4) 0.055(4) -0.021(3) 0.015(3) -0.008(3)
C34 0.066(5) 0.073(7) 0.112(9) -0.077(7) -0.005(5) -0.007(5)
C35 0.113(8) 0.097(9) 0.088(8) -0.033(6) -0.047(6) -0.011(6)
C36 0.161(11) 0.162(15) 0.179(15) -0.129(12) 0.126(11) -0.144(12)
C33X 0.037(3) 0.044(4) 0.055(4) -0.021(3) 0.015(3) -0.008(3)
C34X 0.066(5) 0.073(7) 0.112(9) -0.077(7) -0.005(5) -0.007(5)
C35X 0.113(8) 0.097(9) 0.088(8) -0.033(6) -0.047(6) -0.011(6)
C36X 0.161(11) 0.162(15) 0.179(15) -0.129(12) 0.126(11) -0.144(12)
C37 0.045(3) 0.036(3) 0.055(4) -0.019(3) 0.022(3) -0.004(3)
C38 0.084(5) 0.150(8) 0.096(6) -0.097(6) 0.049(5) -0.040(5)
C39 0.134(7) 0.081(6) 0.109(7) -0.051(5) 0.094(6) -0.031(5)
C40 0.181(9) 0.085(6) 0.115(8) -0.017(6) 0.037(7) 0.088(7)
C41 0.039(3) 0.026(3) 0.041(3) -0.010(3) 0.014(3) -0.010(2)
C42 0.052(3) 0.051(4) 0.046(4) 0.008(3) 0.020(3) -0.003(3)
C43 0.034(3) 0.060(4) 0.050(4) -0.006(3) 0.010(3) -0.003(3)
C44 0.061(4) 0.043(4) 0.092(5) -0.021(4) 0.043(4) -0.022(3)

loop_
_atom_type_symbol
_atom_type_description
_atom_type_scat_dispersion_real
_atom_type_scat_dispersion_imag
_atom_type_scat_source
C C 0.0033 0.0016 'International Tables Vol C Tables 4.2.6.8 and 6.1.1.4'
H H 0.0000 0.0000 'International Tables Vol C Tables 4.2.6.8 and 6.1.1.4'
N N 0.0061 0.0033 'International Tables Vol C Tables 4.2.6.8 and 6.1.1.4'
O O 0.0106 0.0060 'International Tables Vol C Tables 4.2.6.8 and 6.1.1.4'
Pd Pd -0.9988 1.0072 'International Tables Vol C Tables 4.2.6.8 and 6.1.1.4'

loop_
_geom_angle_atom_site_label_1
_geom_angle_atom_site_label_2
_geom_angle_atom_site_label_3
_geom_angle
_geom_angle_site_symmetry_1
_geom_angle_site_symmetry_3
_geom_angle_publ_flag
N8 Pd1 N21 101.95(15) . . ?
N8 Pd1 O1 81.96(14) . . ?
N21 Pd1 O1 167.68(14) . . ?
N8 Pd1 O28 165.96(14) . . ?
N21 Pd1 O28 81.38(13) . . ?
O1 Pd1 O28 97.66(12) . . ?
C2 O1 Pd1 112.0(3) . . ?
O1 C2 C7 117.4(4) . . ?
O1 C2 C3 123.5(4) . . ?
C7 C2 C3 119.0(4) . . ?
C4 C3 C2 116.7(4) . . ?
C4 C3 C29 122.3(4) . . ?
C2 C3 C29 120.9(4) . . ?
C3 C4 C5 124.7(4) . . ?
C6 C5 C4 117.8(4) . . ?
C6 C5 C33X 122.5(10) . . ?
C4 C5 C33X 119.3(10) . . ?
C6 C5 C33 120.8(4) . . ?
C4 C5 C33 121.4(5) . . ?
C33X C5 C33 7.0(12) . . ?
C5 C6 C7 120.4(4) . . ?
N8 C7 C6 125.1(4) . . ?
N8 C7 C2 113.7(4) . . ?
C6 C7 C2 121.1(4) . . ?
C7 N8 C9 122.5(4) . . ?
C7 N8 Pd1 113.3(3) . . ?
C9 N8 Pd1 119.1(3) . . ?
C10 C9 C14 119.1(4) . . ?
C10 C9 N8 119.2(4) . . ?
C14 C9 N8 121.6(4) . . ?
C11 C10 C9 121.1(5) . . ?
C10 C11 C12 120.4(5) . . ?
C13 C12 C11 119.1(5) . . ?
C12 C13 C14 123.0(5) . . ?
C13 C14 C9 117.3(4) . . ?
C13 C14 C15 117.2(4) . . ?
C9 C14 C15 125.3(4) . . ?
C16 C15 C20 118.2(4) . . ?
C16 C15 C14 116.7(4) . . ?
C20 C15 C14 124.9(4) . . ?
C17 C16 C15 121.6(5) . . ?
C16 C17 C18 120.9(5) . . ?
C17 C18 C19 118.7(5) . . ?
C18 C19 C20 121.8(5) . . ?
C19 C20 C15 118.8(4) . . ?
C19 C20 N21 119.9(4) . . ?
C15 C20 N21 121.3(4) . . ?
C22 N21 C20 122.5(4) . . ?
C22 N21 Pd1 114.3(3) . . ?
C20 N21 Pd1 121.0(3) . . ?
N21 C22 C23 126.2(4) . . ?
N21 C22 C27 112.7(4) . . ?
C23 C22 C27 121.0(4) . . ?
C24 C23 C22 120.0(4) . . ?
C23 C24 C25 118.3(4) . . ?
C23 C24 C37 122.1(4) . . ?
C25 C24 C37 119.5(4) . . ?
C26 C25 C24 124.8(4) . . ?
C25 C26 C27 116.4(4) . . ?
C25 C26 C41 123.2(4) . . ?
C27 C26 C41 120.4(4) . . ?
O28 C27 C22 117.6(4) . . ?
O28 C27 C26 123.6(4) . . ?
C22 C27 C26 118.8(4) . . ?
C27 O28 Pd1 111.8(3) . . ?
C3 C29 C30 109.7(4) . . ?
C3 C29 C31 109.7(4) . . ?
C30 C29 C31 109.8(4) . . ?
C3 C29 C32 111.6(4) . . ?
C30 C29 C32 108.4(4) . . ?
C31 C29 C32 107.6(5) . . ?
C36 C33 C34 108.6(5) . . ?
C36 C33 C35 107.7(5) . . ?
C34 C33 C35 107.4(5) . . ?
C36 C33 C5 110.4(6) . . ?
C34 C33 C5 113.7(5) . . ?
C35 C33 C5 108.9(5) . . ?
C35X C33X C36X 109.2(8) . . ?
C35X C33X C34X 109.2(8) . . ?
C36X C33X C34X 108.8(8) . . ?
C35X C33X C5 114.9(19) . . ?
C36X C33X C5 109(2) . . ?
C34X C33X C5 105.8(16) . . ?
C40 C37 C38 108.8(6) . . ?
C40 C37 C39 109.1(6) . . ?
C38 C37 C39 107.9(5) . . ?
C40 C37 C24 108.9(5) . . ?
C38 C37 C24 111.4(4) . . ?
C39 C37 C24 110.7(5) . . ?
C26 C41 C42 109.2(4) . . ?
C26 C41 C44 111.6(4) . . ?
C42 C41 C44 107.1(5) . . ?
C26 C41 C43 110.4(4) . . ?
C42 C41 C43 109.9(4) . . ?
C44 C41 C43 108.5(4) . . ?

loop_
_geom_bond_atom_site_label_1
_geom_bond_atom_site_label_2
_geom_bond_distance
_geom_bond_site_symmetry_2
_geom_bond_publ_flag
Pd1 N8 1.951(4) . ?
Pd1 N21 1.956(4) . ?
Pd1 O1 1.993(3) . ?
Pd1 O28 2.001(3) . ?
O1 C2 1.311(5) . ?
C2 C7 1.422(6) . ?
C2 C3 1.431(6) . ?
C3 C4 1.382(6) . ?
C3 C29 1.527(6) . ?
C4 C5 1.412(6) . ?
C5 C6 1.377(6) . ?
C5 C33X 1.520(10) . ?
C5 C33 1.530(7) . ?
C6 C7 1.400(6) . ?
C7 N8 1.378(6) . ?
N8 C9 1.409(5) . ?
C9 C10 1.401(6) . ?
C9 C14 1.408(6) . ?
C10 C11 1.373(7) . ?
C11 C12 1.379(7) . ?
C12 C13 1.361(7) . ?
C13 C14 1.407(6) . ?
C14 C15 1.480(6) . ?
C15 C16 1.397(6) . ?
C15 C20 1.402(6) . ?
C16 C17 1.366(7) . ?
C17 C18 1.371(7) . ?
C18 C19 1.381(7) . ?
C19 C20 1.399(6) . ?
C20 N21 1.411(5) . ?
N21 C22 1.367(5) . ?
C22 C23 1.398(6) . ?
C22 C27 1.430(6) . ?
C23 C24 1.363(6) . ?
C24 C25 1.420(6) . ?
C24 C37 1.543(7) . ?
C25 C26 1.369(6) . ?
C26 C27 1.432(6) . ?
C26 C41 1.532(6) . ?
C27 O28 1.306(5) . ?
C29 C30 1.527(7) . ?
C29 C31 1.538(7) . ?
C29 C32 1.545(7) . ?
C33 C36 1.514(7) . ?
C33 C34 1.518(7) . ?
C33 C35 1.528(7) . ?
C33X C35X 1.508(9) . ?
C33X C36X 1.511(9) . ?
C33X C34X 1.512(9) . ?
C37 C40 1.510(9) . ?
C37 C38 1.511(8) . ?
C37 C39 1.526(8) . ?
C41 C42 1.532(7) . ?
C41 C44 1.545(7) . ?
C41 C43 1.546(7) . ?
